data_7242736
loop_
_publ_author_name
'Mukherjee, Aparajita'
'Bhattacharya, Samaresh'

_publ_section_title
;
 Dual utility of a single diphosphine--ruthenium complex: a precursor for
 new complexes and, a pre-catalyst for transfer-hydrogenation and
 Oppenauer oxidation
;
_journal_issue 26
_journal_name_full 'RSC Advances'
_journal_page_first 15617
_journal_page_last 15631
_journal_paper_doi 10.1039/D1RA01594J
_journal_volume 11
_journal_year 2021
_chemical_formula_sum 'C49 H40 N2 O4 P2 Ru'
_chemical_formula_weight 883.10
_space_group_IT_number 2
_space_group_name_Hall '-P 1'
_space_group_name_H-M_alt 'P -1'
_symmetry_cell_setting triclinic
_symmetry_space_group_name_H-M 'P -1'
_atom_sites_solution_hydrogens geom
_atom_sites_solution_primary direct
_atom_sites_solution_secondary difmap
_audit_creation_method SHELXL-97
_audit_update_record
;
2016-07-01 deposited with the CCDC.	2021-04-21 downloaded from the CCDC.
;
_cell_angle_alpha 76.224(2)
_cell_angle_beta 79.050(3)
_cell_angle_gamma 84.212(3)
_cell_formula_units_Z 2
_cell_length_a 10.0627(4)
_cell_length_b 10.8128(4)
_cell_length_c 20.1657(8)
_cell_measurement_temperature 296(2)
_cell_volume 2088.67(14)
_computing_structure_refinement 'SHELXL-97 (Sheldrick, 2008)'
_computing_structure_solution 'SHELXS-97 (Sheldrick, 2008)'
_diffrn_ambient_temperature 296(2)
_diffrn_measured_fraction_theta_full 0.990
_diffrn_measured_fraction_theta_max 0.990
_diffrn_measurement_device_type CCD
_diffrn_radiation_monochromator graphite
_diffrn_radiation_source 'fine-focus sealed tube'
_diffrn_radiation_type MoK\a
_diffrn_radiation_wavelength 0.71073
_diffrn_reflns_av_R_equivalents 0.0891
_diffrn_reflns_av_sigmaI/netI 0.0904
_diffrn_reflns_limit_h_max 11
_diffrn_reflns_limit_h_min -11
_diffrn_reflns_limit_k_max 12
_diffrn_reflns_limit_k_min -12
_diffrn_reflns_limit_l_max 23
_diffrn_reflns_limit_l_min -23
_diffrn_reflns_number 28331
_diffrn_reflns_theta_full 24.48
_diffrn_reflns_theta_max 24.48
_diffrn_reflns_theta_min 1.06
_exptl_absorpt_coefficient_mu 0.492
_exptl_crystal_colour Orange
_exptl_crystal_density_diffrn 1.278
_exptl_crystal_density_method 'not measured'
_exptl_crystal_description Cubic
_exptl_crystal_F_000 832
_exptl_crystal_size_max 0.30
_exptl_crystal_size_mid 0.25
_exptl_crystal_size_min 0.20
_refine_diff_density_max 0.399
_refine_diff_density_min -0.732
_refine_diff_density_rms 0.078
_refine_ls_extinction_method none
_refine_ls_goodness_of_fit_ref 0.943
_refine_ls_hydrogen_treatment mixed
_refine_ls_matrix_type full
_refine_ls_number_parameters 519
_refine_ls_number_reflns 6870
_refine_ls_number_restraints 0
_refine_ls_restrained_S_all 0.943
_refine_ls_R_factor_all 0.0997
_refine_ls_R_factor_gt 0.0537
_refine_ls_shift/su_max 0.001
_refine_ls_shift/su_mean 0.000
_refine_ls_structure_factor_coef Fsqd
_refine_ls_weighting_details 'calc w=1/[\s^2^(Fo^2^)+(0.0852P)^2^+0.0111P] where P=(Fo^2^+2Fc^2^)/3'
_refine_ls_weighting_scheme calc
_refine_ls_wR_factor_gt 0.1273
_refine_ls_wR_factor_ref 0.1518
_reflns_number_gt 4371
_reflns_number_total 6870
_reflns_threshold_expression >2sigma(I)
_cod_data_source_file d1ra01594j2.cif
_cod_data_source_block sb_am16
_cod_depositor_comments
;
The following automatic conversions were performed:

data item '_symmetry_cell_setting' value 'Triclinic' was changed to
'triclinic' in accordance with the
/home/data/users/saulius/crontab/automatic-downloads/rss-feeds/RSC/lib/dictionaries/cif_core.dic
dictionary named 'cif_core.dic' version 2.4.2 last updated on
2011-04-26.

Automatic conversion script
Id: cif_fix_values 7556 2019-12-06 15:28:31Z antanas 
;
_cod_original_sg_symbol_H-M P-1
_cod_database_code 7242736

loop_
_symmetry_equiv_pos_as_xyz
'x, y, z'
'-x, -y, -z'

loop_
_atom_site_label
_atom_site_type_symbol
_atom_site_fract_x
_atom_site_fract_y
_atom_site_fract_z
_atom_site_U_iso_or_equiv
_atom_site_adp_type
_atom_site_occupancy
_atom_site_symmetry_multiplicity
_atom_site_calc_flag
_atom_site_refinement_flags
_atom_site_disorder_assembly
_atom_site_disorder_group
Ru1 Ru 0.34348(5) 0.31980(4) 0.25038(2) 0.04368(17) Uani 1 1 d . . .
P1 P 0.25829(16) 0.52295(12) 0.22658(7) 0.0447(4) Uani 1 1 d . . .
P2 P 0.35796(16) 0.36155(12) 0.35331(7) 0.0463(4) Uani 1 1 d . . .
O2 O 0.0412(5) 0.0741(5) 0.3395(3) 0.0974(17) Uani 1 1 d . . .
O1 O 0.1513(4) 0.2522(3) 0.29192(18) 0.0546(10) Uani 1 1 d . . .
O3 O 0.5387(4) 0.3563(3) 0.1964(2) 0.0553(10) Uani 1 1 d . . .
O4 O 0.6561(5) 0.4033(5) 0.0871(2) 0.0854(14) Uani 1 1 d . . .
N2 N 0.3277(5) 0.2941(4) 0.1522(2) 0.0442(11) Uani 1 1 d . . .
N1 N 0.3926(6) 0.1222(4) 0.2797(2) 0.0522(12) Uani 1 1 d . . .
C105 C 0.8899(10) 0.0963(10) 0.1942(6) 0.133(4) Uani 1 1 d . . .
H105 H 0.8928 0.1516 0.2228 0.159 Uiso 1 1 calc R . .
C111 C 0.1223(6) 0.5447(5) 0.1764(3) 0.0457(13) Uani 1 1 d . . .
C116 C 0.1502(7) 0.5815(5) 0.1043(3) 0.0605(16) Uani 1 1 d . . .
H116 H 0.2360 0.6064 0.0817 0.073 Uiso 1 1 calc R . .
C115 C 0.0489(8) 0.5807(6) 0.0666(3) 0.074(2) Uani 1 1 d . . .
H115 H 0.0670 0.6076 0.0186 0.089 Uiso 1 1 calc R . .
C114 C -0.0771(8) 0.5414(6) 0.0984(4) 0.076(2) Uani 1 1 d . . .
H114 H -0.1439 0.5415 0.0722 0.091 Uiso 1 1 calc R . .
C113 C -0.1040(7) 0.5020(6) 0.1692(4) 0.0715(19) Uani 1 1 d . . .
H113 H -0.1890 0.4738 0.1911 0.086 Uiso 1 1 calc R . .
C112 C -0.0054(6) 0.5039(5) 0.2080(3) 0.0577(16) Uani 1 1 d . . .
H112 H -0.0249 0.4775 0.2560 0.069 Uiso 1 1 calc R . .
C121 C 0.3619(6) 0.6599(5) 0.1869(3) 0.0463(14) Uani 1 1 d . . .
C122 C 0.3050(7) 0.7791(5) 0.1586(3) 0.0689(18) Uani 1 1 d . . .
H122 H 0.2133 0.7895 0.1555 0.083 Uiso 1 1 calc R . .
C123 C 0.3873(9) 0.8829(6) 0.1349(4) 0.083(2) Uani 1 1 d . . .
H123 H 0.3497 0.9623 0.1153 0.100 Uiso 1 1 calc R . .
C124 C 0.5201(9) 0.8702(6) 0.1398(4) 0.081(2) Uani 1 1 d . . .
H124 H 0.5728 0.9407 0.1246 0.097 Uiso 1 1 calc R . .
C125 C 0.5773(7) 0.7532(6) 0.1672(3) 0.0713(19) Uani 1 1 d . . .
H125 H 0.6691 0.7439 0.1699 0.086 Uiso 1 1 calc R . .
C126 C 0.4975(7) 0.6481(5) 0.1909(3) 0.0566(16) Uani 1 1 d . . .
H126 H 0.5366 0.5689 0.2098 0.068 Uiso 1 1 calc R . .
C1 C 0.1842(6) 0.5644(5) 0.3091(3) 0.0481(14) Uani 1 1 d . . .
C6 C 0.0843(6) 0.6632(5) 0.3167(3) 0.0593(16) Uani 1 1 d . . .
H6 H 0.0484 0.7097 0.2784 0.071 Uiso 1 1 calc R . .
C5 C 0.0396(7) 0.6916(5) 0.3802(3) 0.0670(18) Uani 1 1 d . . .
H5 H -0.0263 0.7573 0.3847 0.080 Uiso 1 1 calc R . .
C4 C 0.0916(7) 0.6238(6) 0.4373(3) 0.0696(19) Uani 1 1 d . . .
H4 H 0.0620 0.6446 0.4801 0.083 Uiso 1 1 calc R . .
C3 C 0.1869(7) 0.5259(5) 0.4313(3) 0.0623(17) Uani 1 1 d . . .
H3 H 0.2202 0.4795 0.4704 0.075 Uiso 1 1 calc R . .
C2 C 0.2354(6) 0.4939(5) 0.3667(3) 0.0485(14) Uani 1 1 d . . .
C221 C 0.5205(7) 0.4065(5) 0.3655(3) 0.0539(15) Uani 1 1 d . . .
C222 C 0.5362(8) 0.5074(5) 0.3931(3) 0.0673(18) Uani 1 1 d . . .
H222 H 0.4612 0.5596 0.4060 0.081 Uiso 1 1 calc R . .
C223 C 0.6647(9) 0.5321(7) 0.4019(4) 0.081(2) Uani 1 1 d . . .
H223 H 0.6747 0.6018 0.4196 0.097 Uiso 1 1 calc R . .
C224 C 0.7749(9) 0.4555(8) 0.3847(4) 0.082(2) Uani 1 1 d . . .
H224 H 0.8597 0.4719 0.3914 0.098 Uiso 1 1 calc R . .
C225 C 0.7606(7) 0.3518(7) 0.3568(3) 0.0725(19) Uani 1 1 d . . .
H225 H 0.8353 0.2978 0.3458 0.087 Uiso 1 1 calc R . .
C226 C 0.6344(7) 0.3308(6) 0.3459(3) 0.0631(17) Uani 1 1 d . . .
H226 H 0.6254 0.2648 0.3251 0.076 Uiso 1 1 calc R . .
C211 C 0.3086(7) 0.2408(5) 0.4339(3) 0.0509(15) Uani 1 1 d . . .
C216 C 0.1753(7) 0.2062(5) 0.4503(3) 0.0578(16) Uani 1 1 d . . .
H216 H 0.1134 0.2466 0.4220 0.069 Uiso 1 1 calc R . .
C215 C 0.1332(8) 0.1107(6) 0.5092(3) 0.075(2) Uani 1 1 d . . .
H215 H 0.0441 0.0867 0.5200 0.090 Uiso 1 1 calc R . .
C214 C 0.2260(10) 0.0532(6) 0.5507(4) 0.085(2) Uani 1 1 d . . .
H214 H 0.1994 -0.0101 0.5900 0.102 Uiso 1 1 calc R . .
C213 C 0.3565(9) 0.0881(7) 0.5348(4) 0.087(2) Uani 1 1 d . . .
H213 H 0.4180 0.0481 0.5634 0.104 Uiso 1 1 calc R . .
C212 C 0.3994(7) 0.1825(6) 0.4766(3) 0.0700(18) Uani 1 1 d . . .
H212 H 0.4887 0.2061 0.4665 0.084 Uiso 1 1 calc R . .
C11 C 0.2812(8) 0.0553(6) 0.3098(3) 0.0657(18) Uani 1 1 d . . .
C12 C 0.1467(8) 0.1305(7) 0.3152(3) 0.0691(19) Uani 1 1 d . . .
C10 C 0.2950(11) -0.0758(7) 0.3331(4) 0.102(3) Uani 1 1 d . . .
H10 H 0.2191 -0.1221 0.3539 0.122 Uiso 1 1 calc R . .
C9 C 0.4195(13) -0.1362(7) 0.3253(5) 0.110(3) Uani 1 1 d . . .
H9 H 0.4287 -0.2243 0.3407 0.132 Uiso 1 1 calc R . .
C8 C 0.5304(11) -0.0702(7) 0.2954(4) 0.101(3) Uani 1 1 d . . .
H8 H 0.6159 -0.1119 0.2902 0.121 Uiso 1 1 calc R . .
C7 C 0.5140(8) 0.0626(6) 0.2725(3) 0.0691(19) Uani 1 1 d . . .
H7 H 0.5897 0.1093 0.2519 0.083 Uiso 1 1 calc R . .
C18 C 0.5533(6) 0.3654(5) 0.1303(4) 0.0601(16) Uani 1 1 d . . .
C17 C 0.4364(7) 0.3247(5) 0.1042(3) 0.0545(15) Uani 1 1 d . . .
C13 C 0.2199(7) 0.2580(5) 0.1333(3) 0.0596(16) Uani 1 1 d . . .
H13 H 0.1429 0.2380 0.1666 0.072 Uiso 1 1 calc R . .
C14 C 0.2189(8) 0.2492(6) 0.0655(3) 0.0716(19) Uani 1 1 d . . .
H14 H 0.1439 0.2218 0.0535 0.086 Uiso 1 1 calc R . .
C15 C 0.3307(9) 0.2820(7) 0.0179(4) 0.085(2) Uani 1 1 d . . .
H15 H 0.3319 0.2774 -0.0277 0.102 Uiso 1 1 calc R . .
C16 C 0.4433(8) 0.3222(7) 0.0347(3) 0.080(2) Uani 1 1 d . . .
H16 H 0.5195 0.3462 0.0016 0.096 Uiso 1 1 calc R . .
C104 C 0.9288(11) -0.0285(10) 0.2125(6) 0.126(3) Uani 1 1 d . . .
H104 H 0.9605 -0.0606 0.2540 0.151 Uiso 1 1 calc R . .
C106 C 0.8432(10) 0.1408(9) 0.1279(7) 0.141(5) Uani 1 1 d . . .
H106 H 0.8160 0.2261 0.1131 0.169 Uiso 1 1 calc R . .
C107 C 0.7899(15) 0.0934(14) 0.0212(6) 0.242(8) Uani 1 1 d . . .
H10A H 0.8031 0.0227 -0.0010 0.364 Uiso 1 1 calc R . .
H10B H 0.8390 0.1635 -0.0082 0.364 Uiso 1 1 calc R . .
H10C H 0.6951 0.1187 0.0294 0.364 Uiso 1 1 calc R . .
C102 C 0.8811(10) -0.0708(10) 0.1064(8) 0.154(5) Uani 1 1 d . . .
H102 H 0.8814 -0.1264 0.0776 0.185 Uiso 1 1 calc R . .
C103 C 0.9211(12) -0.1107(11) 0.1679(7) 0.147(5) Uani 1 1 d . . .
H103 H 0.9452 -0.1969 0.1823 0.176 Uiso 1 1 calc R . .
C101 C 0.8398(13) 0.0553(13) 0.0876(6) 0.134(4) Uiso 1 1 d . . .

loop_
_atom_site_aniso_label
_atom_site_aniso_U_11
_atom_site_aniso_U_22
_atom_site_aniso_U_33
_atom_site_aniso_U_23
_atom_site_aniso_U_13
_atom_site_aniso_U_12
Ru1 0.0454(3) 0.0399(2) 0.0460(3) -0.01144(18) -0.0046(2) -0.0053(2)
P1 0.0458(10) 0.0425(7) 0.0449(8) -0.0090(6) -0.0056(7) -0.0046(7)
P2 0.0507(10) 0.0409(7) 0.0460(8) -0.0088(6) -0.0050(7) -0.0047(7)
O2 0.084(4) 0.110(4) 0.097(4) -0.018(3) 0.007(3) -0.057(3)
O1 0.052(3) 0.057(2) 0.053(2) -0.0074(18) -0.004(2) -0.016(2)
O3 0.050(3) 0.059(2) 0.057(2) -0.0164(19) -0.003(2) -0.008(2)
O4 0.068(3) 0.105(4) 0.077(3) -0.017(3) 0.008(3) -0.023(3)
N2 0.044(3) 0.040(2) 0.046(3) -0.0091(19) -0.005(2) 0.001(2)
N1 0.068(4) 0.050(3) 0.043(3) -0.016(2) -0.012(3) -0.007(3)
C105 0.092(8) 0.097(7) 0.199(12) -0.026(7) -0.009(8) -0.010(6)
C111 0.043(4) 0.044(3) 0.052(3) -0.011(2) -0.014(3) 0.001(3)
C116 0.059(4) 0.064(4) 0.058(4) -0.009(3) -0.011(3) -0.009(3)
C115 0.097(6) 0.068(4) 0.063(4) -0.005(3) -0.034(4) -0.010(4)
C114 0.069(5) 0.073(4) 0.093(6) -0.009(4) -0.038(5) -0.010(4)
C113 0.045(4) 0.074(4) 0.094(5) -0.015(4) -0.014(4) -0.005(3)
C112 0.049(4) 0.062(4) 0.062(4) -0.015(3) -0.010(3) 0.003(3)
C121 0.051(4) 0.044(3) 0.047(3) -0.012(2) -0.009(3) -0.006(3)
C122 0.069(5) 0.052(4) 0.081(5) -0.006(3) -0.013(4) -0.007(3)
C123 0.102(7) 0.046(4) 0.095(5) 0.003(3) -0.019(5) -0.014(4)
C124 0.091(6) 0.058(4) 0.089(5) -0.014(4) 0.004(5) -0.029(4)
C125 0.065(5) 0.072(4) 0.078(4) -0.026(4) 0.007(4) -0.025(4)
C126 0.057(4) 0.048(3) 0.065(4) -0.015(3) -0.007(3) -0.007(3)
C1 0.053(4) 0.039(3) 0.052(3) -0.013(2) -0.004(3) -0.004(3)
C6 0.066(5) 0.046(3) 0.066(4) -0.010(3) -0.018(4) 0.003(3)
C5 0.072(5) 0.051(3) 0.080(5) -0.029(3) -0.007(4) 0.009(3)
C4 0.081(5) 0.056(4) 0.073(4) -0.030(3) 0.000(4) 0.002(4)
C3 0.078(5) 0.055(3) 0.054(4) -0.015(3) -0.011(3) 0.003(3)
C2 0.053(4) 0.043(3) 0.052(3) -0.017(3) -0.007(3) -0.003(3)
C221 0.068(5) 0.050(3) 0.044(3) -0.004(3) -0.018(3) -0.007(3)
C222 0.080(5) 0.056(4) 0.072(4) -0.018(3) -0.025(4) -0.007(4)
C223 0.091(6) 0.073(5) 0.090(5) -0.020(4) -0.032(5) -0.022(5)
C224 0.072(6) 0.112(6) 0.070(5) -0.017(4) -0.022(4) -0.038(5)
C225 0.053(5) 0.097(5) 0.064(4) -0.014(4) -0.006(4) -0.007(4)
C226 0.057(5) 0.074(4) 0.061(4) -0.020(3) -0.008(3) -0.015(4)
C211 0.067(5) 0.038(3) 0.048(3) -0.016(2) -0.004(3) 0.001(3)
C216 0.067(5) 0.059(3) 0.048(3) -0.017(3) -0.003(3) -0.009(3)
C215 0.095(6) 0.061(4) 0.064(4) -0.024(3) 0.020(4) -0.024(4)
C214 0.115(8) 0.054(4) 0.066(5) -0.005(3) 0.018(5) 0.001(5)
C213 0.093(7) 0.080(5) 0.067(5) 0.013(4) -0.008(5) 0.010(5)
C212 0.069(5) 0.066(4) 0.064(4) 0.002(3) -0.011(4) 0.003(4)
C11 0.092(6) 0.058(4) 0.052(4) -0.017(3) -0.012(4) -0.018(4)
C12 0.072(5) 0.082(5) 0.060(4) -0.017(3) -0.010(4) -0.029(4)
C10 0.153(10) 0.049(4) 0.098(6) 0.001(4) -0.022(6) -0.025(5)
C9 0.163(11) 0.042(4) 0.124(7) -0.009(4) -0.043(7) 0.013(6)
C8 0.153(10) 0.063(5) 0.090(6) -0.026(4) -0.033(6) 0.021(6)
C7 0.084(6) 0.058(4) 0.073(4) -0.028(3) -0.024(4) 0.014(4)
C18 0.044(4) 0.054(3) 0.075(4) -0.014(3) 0.005(4) -0.002(3)
C17 0.056(4) 0.050(3) 0.055(4) -0.012(3) -0.005(3) -0.001(3)
C13 0.061(4) 0.056(3) 0.066(4) -0.019(3) -0.011(3) -0.008(3)
C14 0.077(5) 0.083(5) 0.063(4) -0.026(4) -0.021(4) -0.001(4)
C15 0.093(6) 0.106(6) 0.062(4) -0.032(4) -0.019(5) 0.004(5)
C16 0.077(6) 0.096(5) 0.059(4) -0.015(4) 0.000(4) 0.002(4)
C104 0.118(9) 0.098(7) 0.169(10) -0.026(7) -0.052(7) 0.004(6)
C106 0.071(7) 0.092(7) 0.205(12) 0.052(8) -0.003(7) 0.007(5)
C107 0.199(15) 0.34(2) 0.141(11) 0.052(12) -0.015(11) -0.075(15)
C102 0.066(7) 0.095(8) 0.277(17) -0.013(9) -0.002(9) -0.014(6)
C103 0.116(10) 0.108(8) 0.215(14) -0.005(9) -0.070(10) 0.007(7)

loop_
_atom_type_symbol
_atom_type_description
_atom_type_scat_dispersion_real
_atom_type_scat_dispersion_imag
_atom_type_scat_source
C C 0.0033 0.0016 'International Tables Vol C Tables 4.2.6.8 and 6.1.1.4'
H H 0.0000 0.0000 'International Tables Vol C Tables 4.2.6.8 and 6.1.1.4'
N N 0.0061 0.0033 'International Tables Vol C Tables 4.2.6.8 and 6.1.1.4'
O O 0.0106 0.0060 'International Tables Vol C Tables 4.2.6.8 and 6.1.1.4'
P P 0.1023 0.0942 'International Tables Vol C Tables 4.2.6.8 and 6.1.1.4'
Ru Ru -1.2594 0.8363 'International Tables Vol C Tables 4.2.6.8 and 6.1.1.4'

loop_
_geom_angle_atom_site_label_1
_geom_angle_atom_site_label_2
_geom_angle_atom_site_label_3
_geom_angle
_geom_angle_site_symmetry_1
_geom_angle_site_symmetry_3
_geom_angle_publ_flag
O3 Ru1 O1 167.30(14) . . ?
O3 Ru1 N2 78.76(17) . . ?
O1 Ru1 N2 91.19(16) . . ?
O3 Ru1 N1 92.49(18) . . ?
O1 Ru1 N1 79.36(18) . . ?
N2 Ru1 N1 88.33(15) . . ?
O3 Ru1 P1 96.24(11) . . ?
O1 Ru1 P1 91.88(11) . . ?
N2 Ru1 P1 92.46(11) . . ?
N1 Ru1 P1 171.22(15) . . ?
O3 Ru1 P2 100.74(11) . . ?
O1 Ru1 P2 89.80(11) . . ?
N2 Ru1 P2 176.19(11) . . ?
N1 Ru1 P2 95.47(12) . . ?
P1 Ru1 P2 83.83(5) . . ?
C111 P1 C1 106.5(3) . . ?
C111 P1 C121 104.7(2) . . ?
C1 P1 C121 99.7(2) . . ?
C111 P1 Ru1 112.81(16) . . ?
C1 P1 Ru1 107.50(17) . . ?
C121 P1 Ru1 123.8(2) . . ?
C221 P2 C2 106.3(3) . . ?
C221 P2 C211 101.9(3) . . ?
C2 P2 C211 101.3(3) . . ?
C221 P2 Ru1 118.4(2) . . ?
C2 P2 Ru1 107.59(18) . . ?
C211 P2 Ru1 119.37(17) . . ?
C12 O1 Ru1 116.0(4) . . ?
C18 O3 Ru1 114.7(4) . . ?
C17 N2 C13 118.5(5) . . ?
C17 N2 Ru1 114.2(4) . . ?
C13 N2 Ru1 127.2(4) . . ?
C7 N1 C11 120.2(6) . . ?
C7 N1 Ru1 127.7(4) . . ?
C11 N1 Ru1 112.0(4) . . ?
C104 C105 C106 117.3(10) . . ?
C104 C105 H105 121.4 . . ?
C106 C105 H105 121.4 . . ?
C112 C111 C116 118.6(5) . . ?
C112 C111 P1 120.1(4) . . ?
C116 C111 P1 120.4(5) . . ?
C115 C116 C111 119.3(6) . . ?
C115 C116 H116 120.3 . . ?
C111 C116 H116 120.3 . . ?
C114 C115 C116 121.6(6) . . ?
C114 C115 H115 119.2 . . ?
C116 C115 H115 119.2 . . ?
C115 C114 C113 119.3(6) . . ?
C115 C114 H114 120.3 . . ?
C113 C114 H114 120.3 . . ?
C114 C113 C112 120.2(6) . . ?
C114 C113 H113 119.9 . . ?
C112 C113 H113 119.9 . . ?
C113 C112 C111 120.9(6) . . ?
C113 C112 H112 119.6 . . ?
C111 C112 H112 119.6 . . ?
C126 C121 C122 118.8(5) . . ?
C126 C121 P1 119.0(4) . . ?
C122 C121 P1 121.8(5) . . ?
C121 C122 C123 119.2(7) . . ?
C121 C122 H122 120.4 . . ?
C123 C122 H122 120.4 . . ?
C124 C123 C122 121.3(7) . . ?
C124 C123 H123 119.3 . . ?
C122 C123 H123 119.3 . . ?
C123 C124 C125 119.9(7) . . ?
C123 C124 H124 120.0 . . ?
C125 C124 H124 120.0 . . ?
C124 C125 C126 119.9(7) . . ?
C124 C125 H125 120.1 . . ?
C126 C125 H125 120.1 . . ?
C121 C126 C125 120.8(6) . . ?
C121 C126 H126 119.6 . . ?
C125 C126 H126 119.6 . . ?
C2 C1 C6 119.5(5) . . ?
C2 C1 P1 115.9(4) . . ?
C6 C1 P1 124.6(4) . . ?
C5 C6 C1 120.5(6) . . ?
C5 C6 H6 119.8 . . ?
C1 C6 H6 119.8 . . ?
C6 C5 C4 120.4(6) . . ?
C6 C5 H5 119.8 . . ?
C4 C5 H5 119.8 . . ?
C3 C4 C5 120.1(6) . . ?
C3 C4 H4 120.0 . . ?
C5 C4 H4 120.0 . . ?
C4 C3 C2 121.1(6) . . ?
C4 C3 H3 119.5 . . ?
C2 C3 H3 119.5 . . ?
C1 C2 C3 118.4(5) . . ?
C1 C2 P2 116.8(4) . . ?
C3 C2 P2 124.7(4) . . ?
C222 C221 C226 118.8(6) . . ?
C222 C221 P2 124.5(5) . . ?
C226 C221 P2 116.7(4) . . ?
C221 C222 C223 120.2(7) . . ?
C221 C222 H222 119.9 . . ?
C223 C222 H222 119.9 . . ?
C224 C223 C222 120.7(7) . . ?
C224 C223 H223 119.6 . . ?
C222 C223 H223 119.6 . . ?
C223 C224 C225 119.9(7) . . ?
C223 C224 H224 120.1 . . ?
C225 C224 H224 120.1 . . ?
C226 C225 C224 119.1(7) . . ?
C226 C225 H225 120.5 . . ?
C224 C225 H225 120.5 . . ?
C225 C226 C221 121.2(6) . . ?
C225 C226 H226 119.4 . . ?
C221 C226 H226 119.4 . . ?
C212 C211 C216 119.6(5) . . ?
C212 C211 P2 122.5(5) . . ?
C216 C211 P2 117.8(5) . . ?
C211 C216 C215 120.4(6) . . ?
C211 C216 H216 119.8 . . ?
C215 C216 H216 119.8 . . ?
C214 C215 C216 118.9(7) . . ?
C214 C215 H215 120.6 . . ?
C216 C215 H215 120.6 . . ?
C213 C214 C215 120.5(7) . . ?
C213 C214 H214 119.7 . . ?
C215 C214 H214 119.7 . . ?
C214 C213 C212 121.2(7) . . ?
C214 C213 H213 119.4 . . ?
C212 C213 H213 119.4 . . ?
C211 C212 C213 119.4(7) . . ?
C211 C212 H212 120.3 . . ?
C213 C212 H212 120.3 . . ?
N1 C11 C10 119.8(8) . . ?
N1 C11 C12 116.8(5) . . ?
C10 C11 C12 123.4(7) . . ?
O2 C12 O1 124.5(7) . . ?
O2 C12 C11 119.6(7) . . ?
O1 C12 C11 115.8(6) . . ?
C9 C10 C11 119.6(9) . . ?
C9 C10 H10 120.2 . . ?
C11 C10 H10 120.2 . . ?
C8 C9 C10 120.8(8) . . ?
C8 C9 H9 119.6 . . ?
C10 C9 H9 119.6 . . ?
C9 C8 C7 118.6(9) . . ?
C9 C8 H8 120.7 . . ?
C7 C8 H8 120.7 . . ?
N1 C7 C8 120.9(8) . . ?
N1 C7 H7 119.5 . . ?
C8 C7 H7 119.5 . . ?
O4 C18 O3 125.1(6) . . ?
O4 C18 C17 118.4(6) . . ?
O3 C18 C17 116.5(5) . . ?
N2 C17 C16 123.2(6) . . ?
N2 C17 C18 114.8(5) . . ?
C16 C17 C18 122.0(6) . . ?
N2 C13 C14 122.3(6) . . ?
N2 C13 H13 118.8 . . ?
C14 C13 H13 118.8 . . ?
C15 C14 C13 117.6(7) . . ?
C15 C14 H14 121.2 . . ?
C13 C14 H14 121.2 . . ?
C14 C15 C16 122.1(7) . . ?
C14 C15 H15 119.0 . . ?
C16 C15 H15 119.0 . . ?
C15 C16 C17 116.3(7) . . ?
C15 C16 H16 121.9 . . ?
C17 C16 H16 121.9 . . ?
C105 C104 C103 119.8(11) . . ?
C105 C104 H104 120.1 . . ?
C103 C104 H104 120.1 . . ?
C101 C106 C105 119.4(10) . . ?
C101 C106 H106 120.3 . . ?
C105 C106 H106 120.3 . . ?
C101 C107 H10A 109.5 . . ?
C101 C107 H10B 109.5 . . ?
H10A C107 H10B 109.5 . . ?
C101 C107 H10C 109.5 . . ?
H10A C107 H10C 109.5 . . ?
H10B C107 H10C 109.5 . . ?
C103 C102 C101 117.3(14) . . ?
C103 C102 H102 121.3 . . ?
C101 C102 H102 121.3 . . ?
C102 C103 C104 123.6(12) . . ?
C102 C103 H103 118.2 . . ?
C104 C103 H103 118.2 . . ?
C102 C101 C106 122.6(12) . . ?
C102 C101 C107 115.3(14) . . ?
C106 C101 C107 122.0(14) . . ?

loop_
_geom_bond_atom_site_label_1
_geom_bond_atom_site_label_2
_geom_bond_distance
_geom_bond_site_symmetry_2
_geom_bond_publ_flag
Ru1 O3 2.083(4) . ?
Ru1 O1 2.087(4) . ?
Ru1 N2 2.101(4) . ?
Ru1 N1 2.111(5) . ?
Ru1 P1 2.2504(14) . ?
Ru1 P2 2.2601(14) . ?
P1 C111 1.817(5) . ?
P1 C1 1.828(5) . ?
P1 C121 1.831(5) . ?
P2 C221 1.827(6) . ?
P2 C2 1.828(5) . ?
P2 C211 1.845(5) . ?
O2 C12 1.237(7) . ?
O1 C12 1.290(7) . ?
O3 C18 1.295(7) . ?
O4 C18 1.253(7) . ?
N2 C17 1.326(7) . ?
N2 C13 1.337(7) . ?
N1 C7 1.322(8) . ?
N1 C11 1.359(8) . ?
C105 C104 1.349(11) . ?
C105 C106 1.459(14) . ?
C105 H105 0.9300 . ?
C111 C112 1.386(8) . ?
C111 C116 1.394(7) . ?
C116 C115 1.383(8) . ?
C116 H116 0.9300 . ?
C115 C114 1.367(9) . ?
C115 H115 0.9300 . ?
C114 C113 1.372(9) . ?
C114 H114 0.9300 . ?
C113 C112 1.380(8) . ?
C113 H113 0.9300 . ?
C112 H112 0.9300 . ?
C121 C126 1.374(8) . ?
C121 C122 1.393(8) . ?
C122 C123 1.399(9) . ?
C122 H122 0.9300 . ?
C123 C124 1.350(10) . ?
C123 H123 0.9300 . ?
C124 C125 1.370(9) . ?
C124 H124 0.9300 . ?
C125 C126 1.394(8) . ?
C125 H125 0.9300 . ?
C126 H126 0.9300 . ?
C1 C2 1.386(7) . ?
C1 C6 1.407(7) . ?
C6 C5 1.369(8) . ?
C6 H6 0.9300 . ?
C5 C4 1.374(8) . ?
C5 H5 0.9300 . ?
C4 C3 1.367(8) . ?
C4 H4 0.9300 . ?
C3 C2 1.412(7) . ?
C3 H3 0.9300 . ?
C221 C222 1.373(8) . ?
C221 C226 1.390(8) . ?
C222 C223 1.397(9) . ?
C222 H222 0.9300 . ?
C223 C224 1.357(10) . ?
C223 H223 0.9300 . ?
C224 C225 1.399(9) . ?
C224 H224 0.9300 . ?
C225 C226 1.379(9) . ?
C225 H225 0.9300 . ?
C226 H226 0.9300 . ?
C211 C212 1.378(8) . ?
C211 C216 1.386(8) . ?
C216 C215 1.405(8) . ?
C216 H216 0.9300 . ?
C215 C214 1.374(10) . ?
C215 H215 0.9300 . ?
C214 C213 1.361(10) . ?
C214 H214 0.9300 . ?
C213 C212 1.390(9) . ?
C213 H213 0.9300 . ?
C212 H212 0.9300 . ?
C11 C10 1.384(9) . ?
C11 C12 1.506(10) . ?
C10 C9 1.352(12) . ?
C10 H10 0.9300 . ?
C9 C8 1.348(12) . ?
C9 H9 0.9300 . ?
C8 C7 1.403(9) . ?
C8 H8 0.9300 . ?
C7 H7 0.9300 . ?
C18 C17 1.518(9) . ?
C17 C16 1.397(8) . ?
C13 C14 1.395(8) . ?
C13 H13 0.9300 . ?
C14 C15 1.350(10) . ?
C14 H14 0.9300 . ?
C15 C16 1.378(10) . ?
C15 H15 0.9300 . ?
C16 H16 0.9300 . ?
C104 C103 1.424(14) . ?
C104 H104 0.9300 . ?
C106 C101 1.376(14) . ?
C106 H106 0.9300 . ?
C107 C101 1.471(14) . ?
C107 H10A 0.9600 . ?
C107 H10B 0.9600 . ?
C107 H10C 0.9600 . ?
C102 C103 1.335(15) . ?
C102 C101 1.370(14) . ?
C102 H102 0.9300 . ?
C103 H103 0.9300 . ?
